data_7221578
loop_
_publ_author_name
'Xue, Li-Ping'
'Li, Zhao-Hao'
'Ma, Lu-Fang'
'Wang, Li-Ya'

_publ_section_title
;
 Crystal engineering of cadmium coordination polymers decorated with
 nitro-functionalized thiophene-2,5-dicarboxylate and structurally related
 bis(imidazole) ligands with varying flexibility
;
_journal_issue 33
_journal_name_full CrystEngComm
_journal_page_first 6441
_journal_paper_doi 10.1039/C5CE01248A
_journal_volume 17
_journal_year 2015
_chemical_formula_sum 'C17 H21 Cd N5 O8 S'
_chemical_formula_weight 567.85
_chemical_name_systematic
; 
 ? 
;
_space_group_IT_number 14
_symmetry_cell_setting monoclinic
_symmetry_space_group_name_Hall '-P 2ybc'
_symmetry_space_group_name_H-M 'P 1 21/c 1'
_atom_sites_solution_hydrogens geom
_atom_sites_solution_primary direct
_atom_sites_solution_secondary difmap
_audit_block_doi 10.5517/cc144nmk
_audit_creation_method SHELXL-97
_audit_update_record
;
2015-02-03 deposited with the CCDC.
2015-07-16 downloaded from the CCDC.
;
_cell_angle_alpha 90.00
_cell_angle_beta 110.858(9)
_cell_angle_gamma 90.00
_cell_formula_units_Z 4
_cell_length_a 10.331(2)
_cell_length_b 13.446(3)
_cell_length_c 16.673(3)
_cell_measurement_reflns_used 7023
_cell_measurement_temperature 293(2)
_cell_measurement_theta_max 25.12
_cell_measurement_theta_min 2.55
_cell_volume 2164.3(8)
_computing_cell_refinement 'Bruker SMART'
_computing_data_collection 'Bruker SMART'
_computing_data_reduction 'Bruker SAINT'
_computing_molecular_graphics 'Bruker SHELXTL'
_computing_publication_material 'Bruker SHELXTL'
_computing_structure_refinement 'SHELXL-97 (Sheldrick, 1997)'
_computing_structure_solution 'SHELXS-97 (Sheldrick, 1990)'
_diffrn_ambient_temperature 293(2)
_diffrn_measured_fraction_theta_full 0.990
_diffrn_measured_fraction_theta_max 0.990
_diffrn_measurement_device_type 'CCD area detector'
_diffrn_measurement_method 'phi and omega scans'
_diffrn_radiation_monochromator graphite
_diffrn_radiation_source 'fine-focus sealed tube'
_diffrn_radiation_type MoK\a
_diffrn_radiation_wavelength 0.71073
_diffrn_reflns_av_R_equivalents 0.0405
_diffrn_reflns_av_sigmaI/netI 0.0331
_diffrn_reflns_limit_h_max 12
_diffrn_reflns_limit_h_min -12
_diffrn_reflns_limit_k_max 16
_diffrn_reflns_limit_k_min -15
_diffrn_reflns_limit_l_max 19
_diffrn_reflns_limit_l_min -13
_diffrn_reflns_number 13032
_diffrn_reflns_theta_full 25.13
_diffrn_reflns_theta_max 25.13
_diffrn_reflns_theta_min 2.00
_diffrn_standards_decay_% 0
_diffrn_standards_interval_count 0
_diffrn_standards_interval_time 0
_diffrn_standards_number 0
_exptl_absorpt_coefficient_mu 1.160
_exptl_absorpt_correction_T_max 0.7602
_exptl_absorpt_correction_T_min 0.7078
_exptl_absorpt_correction_type multi-scan
_exptl_absorpt_process_details sadabs
_exptl_crystal_colour yellow
_exptl_crystal_density_diffrn 1.743
_exptl_crystal_density_method 'not measured'
_exptl_crystal_description block
_exptl_crystal_F_000 1144
_exptl_crystal_size_max 0.32
_exptl_crystal_size_mid 0.29
_exptl_crystal_size_min 0.25
_refine_diff_density_max 1.743
_refine_diff_density_min -0.780
_refine_diff_density_rms 0.123
_refine_ls_extinction_method none
_refine_ls_goodness_of_fit_ref 1.070
_refine_ls_hydrogen_treatment constr
_refine_ls_matrix_type full
_refine_ls_number_parameters 291
_refine_ls_number_reflns 3834
_refine_ls_number_restraints 0
_refine_ls_restrained_S_all 1.070
_refine_ls_R_factor_all 0.0570
_refine_ls_R_factor_gt 0.0507
_refine_ls_shift/su_max 0.001
_refine_ls_shift/su_mean 0.000
_refine_ls_structure_factor_coef Fsqd
_refine_ls_weighting_details 'calc w=1/[\s^2^(Fo^2^)+(0.0588P)^2^+8.8388P] where P=(Fo^2^+2Fc^2^)/3'
_refine_ls_weighting_scheme calc
_refine_ls_wR_factor_gt 0.1252
_refine_ls_wR_factor_ref 0.1296
_reflns_number_gt 3434
_reflns_number_total 3834
_reflns_threshold_expression >2sigma(I)
_cod_data_source_file c5ce01248a2.cif
_cod_data_source_block lpxue
_cod_depositor_comments
;
The following automatic conversions were performed:

'_symmetry_cell_setting' value 'Monoclinic' changed to 'monoclinic'
according to
/usr/data/users/saulius/crontab/automatic-downloads/rss-feeds/RSC/lib/dictionaries/cif_core.dic
dictionary named 'cif_core.dic' version 2.4.2 from 2011-04-26.

Automatic conversion script
Id: cif_fix_values 3271 2015-04-21 07:52:19Z andrius 

 Adding full bibliography for 7221578--7221582.cif.
;
_cod_original_cell_volume 2164.3(7)
_cod_original_sg_symbol_H-M P2(1)/c
_cod_database_code 7221578

loop_
_symmetry_equiv_pos_as_xyz
'x, y, z'
'-x, y+1/2, -z+1/2'
'-x, -y, -z'
'x, -y-1/2, z-1/2'

loop_
_atom_site_label
_atom_site_type_symbol
_atom_site_fract_x
_atom_site_fract_y
_atom_site_fract_z
_atom_site_U_iso_or_equiv
_atom_site_adp_type
_atom_site_occupancy
_atom_site_symmetry_multiplicity
_atom_site_calc_flag
_atom_site_refinement_flags
C16 C 0.3118(6) 0.5529(5) 1.1433(4) 0.0463(14) Uani 1 1 d .
C15 C 0.2529(6) 0.4331(5) 1.2066(4) 0.0480(14) Uani 1 1 d .
H15 H 0.2348 0.3962 1.2486 0.058 Uiso 1 1 calc R
N2 N 0.3010(5) 0.5297(4) 1.2169(3) 0.0464(12) Uani 1 1 d .
Cd1 Cd 0.37268(4) 0.89355(3) 0.84863(3) 0.03417(16) Uani 1 1 d .
S1 S -0.09035(13) 0.94166(10) 0.87105(8) 0.0329(3) Uani 1 1 d .
O1 O 0.1883(5) 0.9519(4) 0.8729(4) 0.0666(14) Uani 1 1 d .
O2 O 0.2363(5) 1.1060(4) 0.9146(5) 0.095(2) Uani 1 1 d .
O3 O -0.4485(4) 1.0063(3) 0.8891(3) 0.0459(10) Uani 1 1 d .
O4 O -0.3810(4) 0.8702(3) 0.8421(3) 0.0536(11) Uani 1 1 d .
O5 O -0.0038(6) 1.2246(4) 0.9284(4) 0.0786(16) Uani 1 1 d .
O7 O 0.4696(5) 0.8527(4) 0.9976(3) 0.0612(12) Uani 1 1 d .
H1W H 0.5571 0.8475 1.0209 0.073 Uiso 1 1 d R
H2W H 0.4422 0.8917 1.0284 0.073 Uiso 1 1 d R
N1 N 0.3174(4) 0.7309(3) 0.8241(3) 0.0366(10) Uani 1 1 d .
N3 N 0.2272(5) 0.5849(3) 0.8329(3) 0.0347(10) Uani 1 1 d .
N4 N 0.2753(5) 0.4759(4) 1.0876(3) 0.0508(13) Uani 1 1 d .
N5 N -0.0251(9) 1.2712(6) 0.9798(6) 0.100(3) Uani 1 1 d .
C1 C 0.1603(5) 1.0342(5) 0.8932(4) 0.0386(12) Uani 1 1 d .
C2 C 0.0140(5) 1.0447(4) 0.8928(3) 0.0306(11) Uani 1 1 d .
C3 C -0.0563(5) 1.1231(4) 0.9091(3) 0.0332(11) Uani 1 1 d .
C4 C -0.1912(5) 1.1015(4) 0.9060(4) 0.0358(12) Uani 1 1 d .
H4 H -0.2501 1.1475 0.9169 0.043 Uiso 1 1 calc R
C5 C -0.2243(5) 1.0051(4) 0.8850(3) 0.0303(11) Uani 1 1 d .
C6 C -0.3599(5) 0.9558(4) 0.8709(3) 0.0365(12) Uani 1 1 d .
C7 C 0.4124(6) 0.6575(5) 0.8266(4) 0.0458(14) Uani 1 1 d .
H7 H 0.5000 0.6684 0.8245 0.055 Uiso 1 1 calc R
C8 C 0.3596(6) 0.5694(5) 0.8325(4) 0.0448(14) Uani 1 1 d .
H8 H 0.4033 0.5083 0.8358 0.054 Uiso 1 1 calc R
C9 C 0.2069(5) 0.6848(4) 0.8273(3) 0.0341(11) Uani 1 1 d .
C10 C 0.0757(6) 0.7317(5) 0.8242(5) 0.0566(18) Uani 1 1 d .
H10A H 0.0639 0.7225 0.8783 0.085 Uiso 1 1 calc R
H10B H -0.0004 0.7016 0.7794 0.085 Uiso 1 1 calc R
H10C H 0.0785 0.8016 0.8129 0.085 Uiso 1 1 calc R
C11 C 0.1342(6) 0.5094(4) 0.8446(4) 0.0403(13) Uani 1 1 d .
H11A H 0.1619 0.4447 0.8306 0.048 Uiso 1 1 calc R
H11B H 0.0409 0.5224 0.8051 0.048 Uiso 1 1 calc R
C12 C 0.1338(6) 0.5068(4) 0.9350(4) 0.0413(13) Uani 1 1 d .
H12A H 0.0625 0.4613 0.9374 0.050 Uiso 1 1 calc R
H12B H 0.1113 0.5725 0.9503 0.050 Uiso 1 1 calc R
C13 C 0.2725(7) 0.4744(6) 0.9997(4) 0.0580(18) Uani 1 1 d .
H13A H 0.2930 0.4076 0.9857 0.070 Uiso 1 1 calc R
H13B H 0.3444 0.5182 0.9953 0.070 Uiso 1 1 calc R
C14 C 0.2360(7) 0.4001(5) 1.1285(4) 0.0538(16) Uani 1 1 d .
H14 H 0.2037 0.3377 1.1061 0.065 Uiso 1 1 calc R
O8 O 0.7010(12) 0.8015(8) 0.6750(10) 0.231(7) Uani 1 1 d .
H3W H 0.7229 0.7409 0.6731 0.277 Uiso 1 1 d R
H4W H 0.6832 0.8097 0.7206 0.277 Uiso 1 1 d R
C17 C 0.3666(9) 0.6499(6) 1.1245(6) 0.075(2) Uani 1 1 d .
H17A H 0.3871 0.6929 1.1735 0.112 Uiso 1 1 calc R
H17B H 0.2983 0.6807 1.0758 0.112 Uiso 1 1 calc R
H17C H 0.4494 0.6383 1.1124 0.112 Uiso 1 1 calc R
O6 O 0.0420(12) 1.2636(6) 0.8770(6) 0.147(4) Uani 1 1 d .

loop_
_atom_site_aniso_label
_atom_site_aniso_U_11
_atom_site_aniso_U_22
_atom_site_aniso_U_33
_atom_site_aniso_U_23
_atom_site_aniso_U_13
_atom_site_aniso_U_12
C16 0.037(3) 0.056(4) 0.044(3) 0.010(3) 0.012(3) 0.014(3)
C15 0.039(3) 0.055(4) 0.053(4) 0.001(3) 0.019(3) -0.005(3)
N2 0.036(3) 0.056(3) 0.045(3) -0.001(2) 0.012(2) 0.006(2)
Cd1 0.0234(2) 0.0384(2) 0.0429(3) -0.00286(17) 0.01454(16) -0.00479(15)
S1 0.0253(6) 0.0331(7) 0.0425(7) -0.0031(5) 0.0146(5) -0.0011(5)
O1 0.041(2) 0.063(3) 0.111(4) -0.020(3) 0.045(3) 0.000(2)
O2 0.033(3) 0.079(4) 0.177(7) -0.028(4) 0.040(3) -0.017(3)
O3 0.0238(19) 0.063(3) 0.054(2) -0.009(2) 0.0177(17) -0.0051(18)
O4 0.037(2) 0.047(3) 0.076(3) -0.008(2) 0.019(2) -0.0125(19)
O5 0.071(4) 0.064(3) 0.116(5) -0.013(3) 0.053(3) -0.024(3)
O7 0.066(3) 0.068(3) 0.048(3) -0.005(2) 0.019(2) -0.003(3)
N1 0.021(2) 0.040(3) 0.050(3) -0.004(2) 0.0146(19) -0.0029(19)
N3 0.035(2) 0.031(2) 0.037(2) -0.0037(18) 0.0116(19) 0.0012(18)
N4 0.043(3) 0.069(4) 0.040(3) -0.003(3) 0.013(2) 0.010(3)
N5 0.121(7) 0.072(5) 0.138(7) -0.074(5) 0.082(6) -0.040(4)
C1 0.024(3) 0.049(3) 0.045(3) 0.000(3) 0.015(2) -0.003(2)
C2 0.029(2) 0.036(3) 0.029(2) -0.001(2) 0.012(2) -0.006(2)
C3 0.027(3) 0.036(3) 0.037(3) -0.005(2) 0.012(2) -0.005(2)
C4 0.028(3) 0.038(3) 0.043(3) -0.001(2) 0.013(2) 0.003(2)
C5 0.019(2) 0.038(3) 0.034(3) 0.001(2) 0.0097(19) 0.000(2)
C6 0.023(3) 0.046(3) 0.039(3) 0.001(2) 0.008(2) -0.005(2)
C7 0.029(3) 0.050(4) 0.063(4) -0.002(3) 0.021(3) 0.002(3)
C8 0.038(3) 0.042(3) 0.057(4) -0.003(3) 0.019(3) 0.012(3)
C9 0.029(3) 0.034(3) 0.038(3) -0.003(2) 0.011(2) -0.001(2)
C10 0.036(3) 0.039(3) 0.104(6) 0.005(3) 0.035(3) 0.006(3)
C11 0.043(3) 0.033(3) 0.041(3) -0.005(2) 0.011(2) -0.008(2)
C12 0.041(3) 0.040(3) 0.042(3) -0.002(2) 0.014(2) -0.003(2)
C13 0.054(4) 0.078(5) 0.044(3) 0.003(3) 0.020(3) 0.021(4)
C14 0.043(4) 0.063(4) 0.055(4) -0.009(3) 0.017(3) -0.010(3)
O8 0.140(9) 0.115(8) 0.47(2) 0.037(11) 0.145(12) 0.018(7)
C17 0.082(6) 0.059(5) 0.087(6) 0.022(4) 0.035(5) 0.013(4)
O6 0.228(11) 0.084(5) 0.173(8) -0.009(5) 0.124(8) -0.060(6)

loop_
_atom_type_symbol
_atom_type_description
_atom_type_scat_dispersion_real
_atom_type_scat_dispersion_imag
_atom_type_scat_source
C C 0.0033 0.0016 'International Tables Vol C Tables 4.2.6.8 and 6.1.1.4'
H H 0.0000 0.0000 'International Tables Vol C Tables 4.2.6.8 and 6.1.1.4'
Cd Cd -0.8075 1.2024 'International Tables Vol C Tables 4.2.6.8 and 6.1.1.4'
N N 0.0061 0.0033 'International Tables Vol C Tables 4.2.6.8 and 6.1.1.4'
O O 0.0106 0.0060 'International Tables Vol C Tables 4.2.6.8 and 6.1.1.4'
S S 0.1246 0.1234 'International Tables Vol C Tables 4.2.6.8 and 6.1.1.4'

loop_
_geom_angle_atom_site_label_1
_geom_angle_atom_site_label_2
_geom_angle_atom_site_label_3
_geom_angle
_geom_angle_site_symmetry_1
_geom_angle_site_symmetry_3
N2 C16 N4 111.4(6) . .
N2 C16 C17 124.5(6) . .
N4 C16 C17 123.9(6) . .
C14 C15 N2 110.6(6) . .
C14 C15 H15 124.7 . .
N2 C15 H15 124.7 . .
C16 N2 C15 104.8(5) . .
C16 N2 Cd1 133.1(5) . 4_576
C15 N2 Cd1 121.4(4) . 4_576
O1 Cd1 N1 101.31(17) . .
O1 Cd1 N2 90.6(2) . 4_575
N1 Cd1 N2 106.68(18) . 4_575
O1 Cd1 O3 111.41(16) . 1_655
N1 Cd1 O3 144.74(15) . 1_655
N2 Cd1 O3 86.33(16) 4_575 1_655
O1 Cd1 O7 87.8(2) . .
N1 Cd1 O7 87.17(17) . .
N2 Cd1 O7 166.10(18) 4_575 .
O3 Cd1 O7 81.44(16) 1_655 .
O1 Cd1 O4 164.17(16) . 1_655
N1 Cd1 O4 93.66(14) . 1_655
N2 Cd1 O4 90.09(16) 4_575 1_655
O3 Cd1 O4 52.86(14) 1_655 1_655
O7 Cd1 O4 87.80(17) . 1_655
C5 S1 C2 92.7(2) . .
C1 O1 Cd1 132.2(4) . .
C6 O3 Cd1 98.7(3) . 1_455
C6 O4 Cd1 84.9(3) . 1_455
N5 O5 O6 120.7(8) . .
N5 O5 C3 121.4(6) . .
O6 O5 C3 116.6(6) . .
Cd1 O7 H1W 118.5 . .
Cd1 O7 H2W 112.3 . .
H1W O7 H2W 107.7 . .
C9 N1 C7 106.2(5) . .
C9 N1 Cd1 128.0(4) . .
C7 N1 Cd1 123.7(4) . .
C9 N3 C8 106.1(5) . .
C9 N3 C11 127.2(5) . .
C8 N3 C11 126.5(5) . .
C16 N4 C14 106.7(5) . .
C16 N4 C13 127.1(6) . .
C14 N4 C13 126.2(6) . .
O2 C1 O1 127.5(5) . .
O2 C1 C2 117.8(5) . .
O1 C1 C2 114.7(5) . .
C3 C2 C1 132.3(5) . .
C3 C2 S1 109.2(4) . .
C1 C2 S1 118.5(4) . .
C2 C3 C4 115.1(5) . .
C2 C3 O5 125.8(5) . .
C4 C3 O5 119.1(5) . .
C5 C4 C3 111.3(5) . .
C5 C4 H4 124.3 . .
C3 C4 H4 124.3 . .
C4 C5 C6 127.1(5) . .
C4 C5 S1 111.7(4) . .
C6 C5 S1 121.1(4) . .
O4 C6 O3 123.5(5) . .
O4 C6 C5 120.1(5) . .
O3 C6 C5 116.3(5) . .
C8 C7 N1 109.5(5) . .
C8 C7 H7 125.2 . .
N1 C7 H7 125.2 . .
C7 C8 N3 107.5(5) . .
C7 C8 H8 126.3 . .
N3 C8 H8 126.3 . .
N1 C9 N3 110.7(5) . .
N1 C9 C10 126.5(5) . .
N3 C9 C10 122.8(5) . .
C9 C10 H10A 109.5 . .
C9 C10 H10B 109.5 . .
H10A C10 H10B 109.5 . .
C9 C10 H10C 109.5 . .
H10A C10 H10C 109.5 . .
H10B C10 H10C 109.5 . .
N3 C11 C12 112.7(4) . .
N3 C11 H11A 109.1 . .
C12 C11 H11A 109.1 . .
N3 C11 H11B 109.1 . .
C12 C11 H11B 109.1 . .
H11A C11 H11B 107.8 . .
C11 C12 C13 112.2(5) . .
C11 C12 H12A 109.2 . .
C13 C12 H12A 109.2 . .
C11 C12 H12B 109.2 . .
C13 C12 H12B 109.2 . .
H12A C12 H12B 107.9 . .
N4 C13 C12 112.7(5) . .
N4 C13 H13A 109.1 . .
C12 C13 H13A 109.1 . .
N4 C13 H13B 109.1 . .
C12 C13 H13B 109.1 . .
H13A C13 H13B 107.8 . .
C15 C14 N4 106.4(6) . .
C15 C14 H14 126.8 . .
N4 C14 H14 126.8 . .
H3W O8 H4W 107.7 . .
C16 C17 H17A 109.5 . .
C16 C17 H17B 109.5 . .
H17A C17 H17B 109.5 . .
C16 C17 H17C 109.5 . .
H17A C17 H17C 109.5 . .
H17B C17 H17C 109.5 . .

loop_
_geom_bond_atom_site_label_1
_geom_bond_atom_site_label_2
_geom_bond_distance
_geom_bond_site_symmetry_2
C16 N2 1.309(8) .
C16 N4 1.351(8) .
C16 C17 1.498(10) .
C15 C14 1.327(9) .
C15 N2 1.380(8) .
C15 H15 0.9300 .
N2 Cd1 2.298(5) 4_576
Cd1 O1 2.226(4) .
Cd1 N1 2.261(5) .
Cd1 N2 2.298(5) 4_575
Cd1 O3 2.298(4) 1_655
Cd1 O7 2.389(5) .
Cd1 O4 2.604(4) 1_655
S1 C5 1.711(5) .
S1 C2 1.713(5) .
O1 C1 1.222(7) .
O2 C1 1.215(8) .
O3 C6 1.261(7) .
O3 Cd1 2.298(4) 1_455
O4 C6 1.235(7) .
O4 Cd1 2.604(4) 1_455
O5 N5 1.144(8) .
O5 O6 1.233(9) .
O5 C3 1.461(7) .
O7 H1W 0.8500 .
O7 H2W 0.8500 .
N1 C9 1.317(7) .
N1 C7 1.382(7) .
N3 C9 1.358(7) .
N3 C8 1.386(7) .
N3 C11 1.458(7) .
N4 C14 1.367(9) .
N4 C13 1.455(8) .
C1 C2 1.515(7) .
C2 C3 1.361(7) .
C3 C4 1.406(7) .
C4 C5 1.355(7) .
C4 H4 0.9300 .
C5 C6 1.490(7) .
C7 C8 1.323(9) .
C7 H7 0.9300 .
C8 H8 0.9300 .
C9 C10 1.479(7) .
C10 H10A 0.9600 .
C10 H10B 0.9600 .
C10 H10C 0.9600 .
C11 C12 1.509(8) .
C11 H11A 0.9700 .
C11 H11B 0.9700 .
C12 C13 1.519(8) .
C12 H12A 0.9700 .
C12 H12B 0.9700 .
C13 H13A 0.9700 .
C13 H13B 0.9700 .
C14 H14 0.9300 .
O8 H3W 0.8500 .
O8 H4W 0.8499 .
C17 H17A 0.9600 .
C17 H17B 0.9600 .
C17 H17C 0.9600 .

loop_
_geom_hbond_atom_site_label_D
_geom_hbond_atom_site_label_H
_geom_hbond_atom_site_label_A
_geom_hbond_distance_DH
_geom_hbond_distance_HA
_geom_hbond_distance_DA
_geom_hbond_angle_DHA
_geom_hbond_site_symmetry_A
O7 H1W O2 0.85 2.11 2.918(7) 157.7 3_677
O7 H2W O3 0.85 1.93 2.740(6) 159.5 3_577
O8 H3W O2 0.85 2.46 3.202(14) 146.6 2_646
O8 H4W O4 0.85 2.48 3.319(15) 167.9 1_655
